data_7041317
loop_
_publ_author_name
'Nicasio, Antonio I.'
'Montilla, Francisco'
'\'Alvarez, Eleuterio'
'Colodrero, Rosario P.'
'Galindo, Agust\'in'

_publ_section_title
;
 Synthesis and structural characterization of homochiral 2D coordination
 polymers of zinc and copper with conformationally flexible ditopic
 imidazolium-based dicarboxylate ligands.
;
_journal_issue 2
_journal_name_full 'Dalton transactions (Cambridge, England : 2003)'
_journal_page_first 471
_journal_page_last 482
_journal_paper_doi 10.1039/c6dt03712g
_journal_volume 46
_journal_year 2017
_chemical_absolute_configuration rmad
_chemical_formula_moiety 'C18 H22 Cu N4 O8'
_chemical_formula_sum 'C18 H22 Cu N4 O8'
_chemical_formula_weight 485.94
_chemical_name_systematic
; 
 ? 
;
_space_group_IT_number 18
_symmetry_cell_setting orthorhombic
_symmetry_space_group_name_Hall 'P 2 2ab'
_symmetry_space_group_name_H-M 'P 21 21 2'
_atom_sites_solution_hydrogens geom
_atom_sites_solution_primary direct
_atom_sites_solution_secondary difmap
_audit_creation_method SHELXL-97
_audit_update_record
;
2016-07-13 deposited with the CCDC.
2016-12-01 downloaded from the CCDC.
;
_cell_angle_alpha 90.00
_cell_angle_beta 90.00
_cell_angle_gamma 90.00
_cell_formula_units_Z 4
_cell_length_a 13.7058(10)
_cell_length_b 14.2753(10)
_cell_length_c 10.3260(7)
_cell_measurement_reflns_used 7157
_cell_measurement_temperature 193(2)
_cell_measurement_theta_max 30.38
_cell_measurement_theta_min 2.43
_cell_volume 2020.3(2)
_computing_cell_refinement 'APEX2 Software Suite (Bruker, 2007)'
_computing_data_collection 'APEX2 Software Suite (Bruker, 2007)'
_computing_data_reduction 'APEX2 Software Suite (Bruker, 2007)'
_computing_molecular_graphics 'SHELXTL (Sheldrick, 2008)'
_computing_publication_material 'SHELXTL and publCIF (Westrip, 2010)'
_computing_structure_refinement 'SHELXL97 (Sheldrick, 2008)'
_computing_structure_solution 'SIR2002 (Burla et al., 2003)'
_diffrn_ambient_temperature 193(2)
_diffrn_detector_area_resol_mean 8.26
_diffrn_measured_fraction_theta_full 0.984
_diffrn_measured_fraction_theta_max 0.984
_diffrn_measurement_device_type
;
 Bruker-Nonius X8kappa APEX II CCD area detector
;
_diffrn_measurement_method 'phi and omega scans with narrow frames'
_diffrn_radiation_monochromator graphite
_diffrn_radiation_source 'fine-focus sealed tube'
_diffrn_radiation_type MoK\a
_diffrn_radiation_wavelength 0.71073
_diffrn_reflns_av_R_equivalents 0.0188
_diffrn_reflns_av_sigmaI/netI 0.0215
_diffrn_reflns_limit_h_max 16
_diffrn_reflns_limit_h_min -16
_diffrn_reflns_limit_k_max 17
_diffrn_reflns_limit_k_min -13
_diffrn_reflns_limit_l_max 9
_diffrn_reflns_limit_l_min -11
_diffrn_reflns_number 16122
_diffrn_reflns_theta_full 25.25
_diffrn_reflns_theta_max 25.25
_diffrn_reflns_theta_min 1.97
_diffrn_standards_decay_% 0
_exptl_absorpt_coefficient_mu 1.136
_exptl_absorpt_correction_T_max 0.6593
_exptl_absorpt_correction_T_min 0.6004
_exptl_absorpt_correction_type multi-scan
_exptl_absorpt_process_details
;
program SADABS, Bruker (2001).
;
_exptl_crystal_colour blue
_exptl_crystal_density_diffrn 1.598
_exptl_crystal_density_method 'not measured'
_exptl_crystal_description prism
_exptl_crystal_F_000 1004
_exptl_crystal_size_max 0.50
_exptl_crystal_size_mid 0.50
_exptl_crystal_size_min 0.40
_refine_diff_density_max 0.156
_refine_diff_density_min -0.380
_refine_diff_density_rms 0.045
_refine_ls_abs_structure_details 'Flack H D (1983), Acta Cryst. A39, 876-881'
_refine_ls_abs_structure_Flack 0.011(10)
_refine_ls_extinction_method none
_refine_ls_goodness_of_fit_ref 1.065
_refine_ls_hydrogen_treatment constr
_refine_ls_matrix_type full
_refine_ls_number_parameters 285
_refine_ls_number_reflns 3559
_refine_ls_number_restraints 0
_refine_ls_restrained_S_all 1.065
_refine_ls_R_factor_all 0.0200
_refine_ls_R_factor_gt 0.0192
_refine_ls_shift/su_max 0.002
_refine_ls_shift/su_mean 0.000
_refine_ls_structure_factor_coef Fsqd
_refine_ls_weighting_details 'calc w=1/[\s^2^(Fo^2^)+(0.0269P)^2^+0.5300P] where P=(Fo^2^+2Fc^2^)/3'
_refine_ls_weighting_scheme calc
_refine_ls_wR_factor_gt 0.0517
_refine_ls_wR_factor_ref 0.0525
_reflns_number_gt 3239
_reflns_number_total 3559
_reflns_threshold_expression >2sigma(I)
_cod_data_source_file c6dt03712g2.cif
_cod_data_source_block 5
_cod_depositor_comments
;
The following automatic conversions were performed:

'_symmetry_cell_setting' value 'Orthorhombic' changed to
'orthorhombic' according to
/usr/data/users/saulius/crontab/automatic-downloads/rss-feeds/RSC/lib/dictionaries/cif_core.dic
dictionary named 'cif_core.dic' version 2.4.2 from 2011-04-26.

Automatic conversion script
Id: cif_fix_values 4268 2015-11-12 08:31:59Z antanas 

 Adding full bibliography for 7041314--7041318.cif.
;
_cod_original_sg_symbol_Hall 'P 2 2ab '
_cod_database_code 7041317

loop_
_symmetry_equiv_pos_as_xyz
'x, y, z'
'-x, -y, z'
'-x+1/2, y+1/2, -z'
'x+1/2, -y+1/2, -z'

loop_
_atom_site_label
_atom_site_type_symbol
_atom_site_fract_x
_atom_site_fract_y
_atom_site_fract_z
_atom_site_U_iso_or_equiv
_atom_site_adp_type
_atom_site_occupancy
_atom_site_symmetry_multiplicity
_atom_site_calc_flag
_atom_site_refinement_flags
Cu1 Cu 1.0000 0.0000 -0.05183(3) 0.02128(8) Uani 1 2 d S
O1 O 0.97173(9) 0.08801(11) 0.08794(16) 0.0369(4) Uani 1 1 d .
O2 O 0.81024(11) 0.09903(16) 0.06873(18) 0.0622(6) Uani 1 1 d .
O3 O 0.98369(9) 0.09695(9) -0.18623(14) 0.0283(3) Uani 1 1 d .
O4 O 1.14332(10) 0.09431(10) -0.14858(15) 0.0345(4) Uani 1 1 d .
N1 N 0.81624(10) 0.20025(10) 0.30861(17) 0.0218(3) Uani 1 1 d .
N2 N 0.68374(10) 0.27910(10) 0.33412(16) 0.0210(3) Uani 1 1 d .
C1 C 0.72018(13) 0.20044(12) 0.2871(2) 0.0223(4) Uani 1 1 d .
H1 H 0.6842 0.1523 0.2453 0.027 Uiso 1 1 calc R
C2 C 0.75845(14) 0.33082(13) 0.3866(2) 0.0298(5) Uani 1 1 d .
H2 H 0.7526 0.3906 0.4263 0.036 Uiso 1 1 calc R
C3 C 0.84128(14) 0.28179(13) 0.3717(2) 0.0275(4) Uani 1 1 d .
H3 H 0.9047 0.2998 0.3993 0.033 Uiso 1 1 calc R
C4 C 0.88431(13) 0.12431(13) 0.2749(2) 0.0263(4) Uani 1 1 d .
H4 H 0.9514 0.1432 0.3028 0.032 Uiso 1 1 calc R
C5 C 0.88637(14) 0.10387(14) 0.1291(2) 0.0281(5) Uani 1 1 d .
C6 C 0.85636(16) 0.03585(14) 0.3468(2) 0.0352(5) Uani 1 1 d .
H6A H 0.8600 0.0471 0.4403 0.053 Uiso 1 1 calc R
H6B H 0.9013 -0.0147 0.3231 0.053 Uiso 1 1 calc R
H6C H 0.7896 0.0179 0.3234 0.053 Uiso 1 1 calc R
C7 C 0.58160(12) 0.30835(11) 0.31965(19) 0.0224(4) Uani 1 1 d .
H7 H 0.5416 0.2517 0.2989 0.027 Uiso 1 1 calc R
C8 C 0.54271(16) 0.35119(15) 0.4444(2) 0.0345(5) Uani 1 1 d .
H8A H 0.5643 0.3135 0.5183 0.052 Uiso 1 1 calc R
H8B H 0.4712 0.3524 0.4417 0.052 Uiso 1 1 calc R
H8C H 0.5675 0.4152 0.4533 0.052 Uiso 1 1 calc R
C9 C 1.07187(14) 0.12267(12) -0.20830(19) 0.0233(4) Uani 1 1 d .
Cu2 Cu 0.5000 0.0000 0.42750(3) 0.01883(8) Uani 1 2 d S
O5 O 0.60336(10) 0.00520(10) 0.55854(13) 0.0314(3) Uani 1 1 d .
O6 O 0.57302(13) 0.15697(10) 0.58088(19) 0.0533(5) Uani 1 1 d .
O7 O 0.59786(8) -0.00493(9) 0.28295(12) 0.0255(3) Uani 1 1 d .
O8 O 0.57939(11) -0.15435(9) 0.33700(14) 0.0316(3) Uani 1 1 d .
N3 N 0.69962(10) 0.17845(10) 0.77849(16) 0.0207(3) Uani 1 1 d .
N4 N 0.76990(11) 0.30577(10) 0.84125(17) 0.0213(3) Uani 1 1 d .
C10 C 0.78494(13) 0.22117(12) 0.79108(19) 0.0207(4) Uani 1 1 d .
H10 H 0.8466 0.1956 0.7681 0.025 Uiso 1 1 calc R
C11 C 0.67131(14) 0.31684(13) 0.8631(2) 0.0276(4) Uani 1 1 d .
H11 H 0.6402 0.3705 0.8986 0.033 Uiso 1 1 calc R
C12 C 0.62786(13) 0.23763(13) 0.8248(2) 0.0305(5) Uani 1 1 d .
H12 H 0.5600 0.2244 0.8288 0.037 Uiso 1 1 calc R
C13 C 0.68471(12) 0.08316(12) 0.72795(19) 0.0216(4) Uani 1 1 d .
H13 H 0.7492 0.0587 0.6977 0.026 Uiso 1 1 calc R
C14 C 0.61471(13) 0.08430(13) 0.6114(2) 0.0247(4) Uani 1 1 d .
C15 C 0.64813(15) 0.01950(12) 0.8357(2) 0.0306(5) Uani 1 1 d .
H15A H 0.6937 0.0218 0.9088 0.046 Uiso 1 1 calc R
H15B H 0.6436 -0.0449 0.8034 0.046 Uiso 1 1 calc R
H15C H 0.5836 0.0406 0.8642 0.046 Uiso 1 1 calc R
C16 C 0.60856(12) -0.09256(12) 0.26393(19) 0.0219(4) Uani 1 1 d .
C17 C 0.65632(13) -0.12093(12) 0.13546(19) 0.0232(4) Uani 1 1 d .
H17 H 0.6889 -0.0649 0.0965 0.028 Uiso 1 1 calc R
C18 C 0.57869(16) -0.15663(14) 0.0426(2) 0.0326(5) Uani 1 1 d .
H18A H 0.6084 -0.1694 -0.0419 0.049 Uiso 1 1 calc R
H18B H 0.5276 -0.1091 0.0328 0.049 Uiso 1 1 calc R
H18C H 0.5501 -0.2144 0.0770 0.049 Uiso 1 1 calc R

loop_
_atom_site_aniso_label
_atom_site_aniso_U_11
_atom_site_aniso_U_22
_atom_site_aniso_U_33
_atom_site_aniso_U_23
_atom_site_aniso_U_13
_atom_site_aniso_U_12
Cu1 0.01556(14) 0.02908(15) 0.01921(19) 0.000 0.000 -0.00097(13)
O1 0.0229(7) 0.0563(9) 0.0316(9) -0.0183(8) 0.0038(6) -0.0028(6)
O2 0.0278(8) 0.1241(17) 0.0346(12) -0.0347(11) -0.0083(7) 0.0116(9)
O3 0.0206(7) 0.0308(6) 0.0336(9) 0.0059(6) 0.0031(6) 0.0000(5)
O4 0.0249(7) 0.0457(8) 0.0327(10) 0.0110(7) -0.0019(6) 0.0015(6)
N1 0.0193(7) 0.0257(7) 0.0202(10) -0.0027(7) 0.0001(7) -0.0007(6)
N2 0.0221(7) 0.0185(6) 0.0225(10) 0.0000(6) -0.0016(6) -0.0011(6)
C1 0.0209(8) 0.0236(9) 0.0224(12) -0.0042(8) -0.0007(8) -0.0031(7)
C2 0.0333(11) 0.0221(9) 0.0339(15) -0.0039(8) -0.0086(9) -0.0045(7)
C3 0.0266(10) 0.0268(9) 0.0292(13) -0.0016(8) -0.0084(8) -0.0070(8)
C4 0.0183(8) 0.0336(9) 0.0269(13) -0.0054(8) -0.0037(8) 0.0034(7)
C5 0.0210(9) 0.0355(10) 0.0279(13) -0.0068(9) -0.0013(8) 0.0006(8)
C6 0.0355(11) 0.0333(10) 0.0370(14) 0.0007(9) -0.0027(10) 0.0075(8)
C7 0.0193(8) 0.0208(8) 0.0271(12) -0.0009(8) 0.0013(8) -0.0006(7)
C8 0.0426(11) 0.0350(10) 0.0258(14) 0.0034(9) 0.0080(9) 0.0098(9)
C9 0.0255(9) 0.0239(8) 0.0206(12) -0.0059(8) 0.0002(9) 0.0015(8)
Cu2 0.01770(14) 0.01704(13) 0.02175(19) 0.000 0.000 0.00029(12)
O5 0.0308(6) 0.0297(6) 0.0336(9) -0.0074(8) -0.0113(5) 0.0040(6)
O6 0.0670(11) 0.0261(7) 0.0668(13) 0.0058(8) -0.0419(10) -0.0002(7)
O7 0.0231(6) 0.0224(5) 0.0310(8) 0.0000(7) 0.0017(5) 0.0022(6)
O8 0.0379(8) 0.0285(6) 0.0283(9) 0.0000(6) 0.0129(7) -0.0061(6)
N3 0.0159(7) 0.0240(7) 0.0222(10) -0.0003(6) -0.0001(6) -0.0007(6)
N4 0.0195(7) 0.0231(7) 0.0211(10) -0.0021(7) 0.0034(6) -0.0004(6)
C10 0.0177(8) 0.0233(8) 0.0211(12) -0.0016(8) 0.0015(8) 0.0011(7)
C11 0.0216(9) 0.0301(9) 0.0311(13) -0.0008(8) 0.0095(8) 0.0056(7)
C12 0.0199(9) 0.0326(10) 0.0389(15) -0.0010(9) 0.0068(9) 0.0028(7)
C13 0.0175(8) 0.0206(8) 0.0268(13) -0.0003(8) -0.0008(7) -0.0006(7)
C14 0.0222(9) 0.0254(9) 0.0265(13) 0.0042(8) -0.0009(8) -0.0034(7)
C15 0.0356(10) 0.0309(11) 0.0255(12) 0.0073(8) -0.0024(9) -0.0047(8)
C16 0.0141(8) 0.0251(8) 0.0266(12) -0.0004(8) -0.0021(7) -0.0015(7)
C17 0.0253(9) 0.0213(8) 0.0231(12) 0.0044(8) 0.0021(8) 0.0015(7)
C18 0.0385(11) 0.0351(10) 0.0243(13) 0.0041(9) -0.0077(10) 0.0031(9)

loop_
_atom_type_symbol
_atom_type_description
_atom_type_scat_dispersion_real
_atom_type_scat_dispersion_imag
_atom_type_scat_source
C C 0.0033 0.0016 'International Tables Vol C Tables 4.2.6.8 and 6.1.1.4'
H H 0.0000 0.0000 'International Tables Vol C Tables 4.2.6.8 and 6.1.1.4'
N N 0.0061 0.0033 'International Tables Vol C Tables 4.2.6.8 and 6.1.1.4'
O O 0.0106 0.0060 'International Tables Vol C Tables 4.2.6.8 and 6.1.1.4'
Cu Cu 0.3201 1.2651 'International Tables Vol C Tables 4.2.6.8 and 6.1.1.4'

loop_
_geom_angle_atom_site_label_1
_geom_angle_atom_site_label_2
_geom_angle_atom_site_label_3
_geom_angle
_geom_angle_site_symmetry_1
_geom_angle_site_symmetry_3
O1 Cu1 O1 84.66(10) . 2_755
O1 Cu1 O3 173.75(6) . 2_755
O1 Cu1 O3 92.65(7) 2_755 2_755
O1 Cu1 O3 92.65(7) . .
O1 Cu1 O3 173.75(6) 2_755 .
O3 Cu1 O3 90.58(8) 2_755 .
C5 O1 Cu1 123.16(13) . .
C9 O3 Cu1 102.65(11) . .
C1 N1 C3 108.81(15) . .
C1 N1 C4 125.97(15) . .
C3 N1 C4 125.19(15) . .
C1 N2 C2 108.66(15) . .
C1 N2 C7 124.38(15) . .
C2 N2 C7 126.72(15) . .
N2 C1 N1 108.27(16) . .
N2 C1 H1 125.9 . .
N1 C1 H1 125.9 . .
C3 C2 N2 107.75(17) . .
C3 C2 H2 126.1 . .
N2 C2 H2 126.1 . .
C2 C3 N1 106.51(16) . .
C2 C3 H3 126.7 . .
N1 C3 H3 126.7 . .
N1 C4 C6 109.77(16) . .
N1 C4 C5 112.56(16) . .
C6 C4 C5 109.08(16) . .
N1 C4 H4 108.4 . .
C6 C4 H4 108.4 . .
C5 C4 H4 108.4 . .
O2 C5 O1 127.6(2) . .
O2 C5 C4 119.83(19) . .
O1 C5 C4 112.37(17) . .
C4 C6 H6A 109.5 . .
C4 C6 H6B 109.5 . .
H6A C6 H6B 109.5 . .
C4 C6 H6C 109.5 . .
H6A C6 H6C 109.5 . .
H6B C6 H6C 109.5 . .
N2 C7 C9 110.17(15) . 4_455
N2 C7 C8 111.22(16) . .
C9 C7 C8 110.43(14) 4_455 .
N2 C7 H7 108.3 . .
C9 C7 H7 108.3 4_455 .
C8 C7 H7 108.3 . .
C7 C8 H8A 109.5 . .
C7 C8 H8B 109.5 . .
H8A C8 H8B 109.5 . .
C7 C8 H8C 109.5 . .
H8A C8 H8C 109.5 . .
H8B C8 H8C 109.5 . .
O4 C9 O3 124.63(18) . .
O4 C9 C7 121.64(17) . 4
O3 C9 C7 113.72(16) . 4
O5 Cu2 O5 92.71(8) . 2_655
O5 Cu2 O7 173.95(6) . 2_655
O5 Cu2 O7 91.82(5) 2_655 2_655
O5 Cu2 O7 91.82(5) . .
O5 Cu2 O7 173.95(6) 2_655 .
O7 Cu2 O7 83.96(7) 2_655 .
C14 O5 Cu2 114.90(12) . .
C16 O7 Cu2 103.05(12) . .
C10 N3 C12 108.23(15) . .
C10 N3 C13 125.65(14) . .
C12 N3 C13 126.10(14) . .
C10 N4 C11 108.64(15) . .
C10 N4 C17 126.97(15) . 3_656
C11 N4 C17 124.32(15) . 3_656
N3 C10 N4 108.62(16) . .
N3 C10 H10 125.7 . .
N4 C10 H10 125.7 . .
C12 C11 N4 106.92(17) . .
C12 C11 H11 126.5 . .
N4 C11 H11 126.5 . .
C11 C12 N3 107.59(16) . .
C11 C12 H12 126.2 . .
N3 C12 H12 126.2 . .
N3 C13 C15 109.80(16) . .
N3 C13 C14 110.74(14) . .
C15 C13 C14 111.86(15) . .
N3 C13 H13 108.1 . .
C15 C13 H13 108.1 . .
C14 C13 H13 108.1 . .
O6 C14 O5 125.98(19) . .
O6 C14 C13 120.06(18) . .
O5 C14 C13 113.90(16) . .
C13 C15 H15A 109.5 . .
C13 C15 H15B 109.5 . .
H15A C15 H15B 109.5 . .
C13 C15 H15C 109.5 . .
H15A C15 H15C 109.5 . .
H15B C15 H15C 109.5 . .
O8 C16 O7 124.95(18) . .
O8 C16 C17 118.75(16) . .
O7 C16 C17 116.20(16) . .
N4 C17 C18 110.17(15) 3_646 .
N4 C17 C16 109.81(15) 3_646 .
C18 C17 C16 109.60(16) . .
N4 C17 H17 109.1 3_646 .
C18 C17 H17 109.1 . .
C16 C17 H17 109.1 . .
C17 C18 H18A 109.5 . .
C17 C18 H18B 109.5 . .
H18A C18 H18B 109.5 . .
C17 C18 H18C 109.5 . .
H18A C18 H18C 109.5 . .
H18B C18 H18C 109.5 . .

loop_
_geom_bond_atom_site_label_1
_geom_bond_atom_site_label_2
_geom_bond_distance
_geom_bond_site_symmetry_2
Cu1 O1 1.9523(15) .
Cu1 O1 1.9523(15) 2_755
Cu1 O3 1.9727(13) 2_755
Cu1 O3 1.9727(13) .
O1 C5 1.265(2) .
O2 C5 1.217(3) .
O3 C9 1.284(2) .
O4 C9 1.226(2) .
N1 C1 1.335(2) .
N1 C3 1.377(2) .
N1 C4 1.472(2) .
N2 C1 1.321(2) .
N2 C2 1.374(2) .
N2 C7 1.468(2) .
C1 H1 0.9500 .
C2 C3 1.343(3) .
C2 H2 0.9500 .
C3 H3 0.9500 .
C4 C6 1.514(3) .
C4 C5 1.535(3) .
C4 H4 1.0000 .
C6 H6A 0.9800 .
C6 H6B 0.9800 .
C6 H6C 0.9800 .
C7 C9 1.520(3) 4_455
C7 C8 1.522(3) .
C7 H7 1.0000 .
C8 H8A 0.9800 .
C8 H8B 0.9800 .
C8 H8C 0.9800 .
C9 C7 1.520(3) 4
Cu2 O5 1.9605(13) .
Cu2 O5 1.9605(13) 2_655
Cu2 O7 2.0080(12) 2_655
Cu2 O7 2.0080(12) .
O5 C14 1.264(2) .
O6 C14 1.226(2) .
O7 C16 1.275(2) .
O8 C16 1.228(2) .
N3 C10 1.325(2) .
N3 C12 1.382(2) .
N3 C13 1.471(2) .
N4 C10 1.330(2) .
N4 C11 1.379(2) .
N4 C17 1.475(2) 3_656
C10 H10 0.9500 .
C11 C12 1.338(3) .
C11 H11 0.9500 .
C12 H12 0.9500 .
C13 C15 1.521(3) .
C13 C14 1.539(3) .
C13 H13 1.0000 .
C15 H15A 0.9800 .
C15 H15B 0.9800 .
C15 H15C 0.9800 .
C16 C17 1.534(3) .
C17 N4 1.475(2) 3_646
C17 C18 1.520(3) .
C17 H17 1.0000 .
C18 H18A 0.9800 .
C18 H18B 0.9800 .
C18 H18C 0.9800 .

loop_
_geom_torsion_atom_site_label_1
_geom_torsion_atom_site_label_2
_geom_torsion_atom_site_label_3
_geom_torsion_atom_site_label_4
_geom_torsion
_geom_torsion_site_symmetry_1
_geom_torsion_site_symmetry_4
O1 Cu1 O1 C5 -96.99(19) 2_755 .
O3 Cu1 O1 C5 88.67(18) . .
O1 Cu1 O3 C9 97.31(12) . .
O3 Cu1 O3 C9 -88.05(12) 2_755 .
C2 N2 C1 N1 0.2(2) . .
C7 N2 C1 N1 174.82(17) . .
C3 N1 C1 N2 0.1(2) . .
C4 N1 C1 N2 178.12(18) . .
C1 N2 C2 C3 -0.5(2) . .
C7 N2 C2 C3 -174.92(18) . .
N2 C2 C3 N1 0.5(2) . .
C1 N1 C3 C2 -0.4(2) . .
C4 N1 C3 C2 -178.45(19) . .
C1 N1 C4 C6 -61.4(3) . .
C3 N1 C4 C6 116.3(2) . .
C1 N1 C4 C5 60.4(3) . .
C3 N1 C4 C5 -121.9(2) . .
Cu1 O1 C5 O2 -29.2(3) . .
Cu1 O1 C5 C4 146.22(14) . .
N1 C4 C5 O2 -44.5(3) . .
C6 C4 C5 O2 77.6(3) . .
N1 C4 C5 O1 139.70(17) . .
C6 C4 C5 O1 -98.2(2) . .
C1 N2 C7 C9 -98.3(2) . 4_455
C2 N2 C7 C9 75.3(2) . 4_455
C1 N2 C7 C8 138.95(19) . .
C2 N2 C7 C8 -47.5(3) . .
Cu1 O3 C9 O4 -4.4(2) . .
Cu1 O3 C9 C7 174.30(12) . 4
O5 Cu2 O5 C14 -77.54(13) 2_655 .
O7 Cu2 O5 C14 106.47(14) . .
O5 Cu2 O7 C16 93.13(11) . .
O7 Cu2 O7 C16 -91.21(11) 2_655 .
C12 N3 C10 N4 -1.2(2) . .
C13 N3 C10 N4 -179.27(17) . .
C11 N4 C10 N3 0.9(2) . .
C17 N4 C10 N3 -176.17(17) 3_656 .
C10 N4 C11 C12 -0.2(2) . .
C17 N4 C11 C12 176.95(18) 3_656 .
N4 C11 C12 N3 -0.5(2) . .
C10 N3 C12 C11 1.1(2) . .
C13 N3 C12 C11 179.15(18) . .
C10 N3 C13 C15 112.8(2) . .
C12 N3 C13 C15 -64.9(2) . .
C10 N3 C13 C14 -123.15(19) . .
C12 N3 C13 C14 59.1(2) . .
Cu2 O5 C14 O6 -6.1(3) . .
Cu2 O5 C14 C13 171.04(11) . .
N3 C13 C14 O6 -6.7(3) . .
C15 C13 C14 O6 116.1(2) . .
N3 C13 C14 O5 175.99(15) . .
C15 C13 C14 O5 -61.2(2) . .
Cu2 O7 C16 O8 -12.8(2) . .
Cu2 O7 C16 C17 163.39(12) . .
O8 C16 C17 N4 -48.2(2) . 3_646
O7 C16 C17 N4 135.33(15) . 3_646
O8 C16 C17 C18 72.9(2) . .
O7 C16 C17 C18 -103.52(18) . .
